data_1569068
loop_
_publ_author_name
'Bredikhin, Alexander A.'
'Bredikhina, Zemfira A.'
'Samigullina, Aida I.'
'Gubaidullin, Aidar T.'

_publ_section_title
;
 3-(2-Chloro-5-methylphenoxy)propane-1,2-diol
;
_journal_issue 2
_journal_name_full Molbank
_journal_page_first M1624
_journal_paper_doi 10.3390/M1624
_journal_volume 2023
_journal_year 2023
_chemical_formula_moiety 'C10 H13 Cl O3'
_chemical_formula_sum 'C10 H13 Cl O3'
_chemical_formula_weight 216.65
_space_group_crystal_system monoclinic
_space_group_IT_number 14
_space_group_name_Hall '-P 2yn'
_space_group_name_H-M_alt 'P 1 21/n 1'
_atom_sites_solution_hydrogens mixed
_atom_sites_solution_primary direct
_audit_creation_method SHELXL-2014/7
_cell_angle_alpha 90
_cell_angle_beta 96.201(11)
_cell_angle_gamma 90
_cell_formula_units_Z 4
_cell_length_a 5.4729(9)
_cell_length_b 8.7652(14)
_cell_length_c 21.370(3)
_cell_measurement_reflns_used 3113
_cell_measurement_temperature 173(2)
_cell_measurement_theta_max 30.43
_cell_measurement_theta_min 3.70
_cell_volume 1019.1(3)
_computing_cell_refinement 'APEX2 v2008.6-1 (Bruker AXS)'
_computing_data_collection 'Bruker SMART'
_computing_data_reduction 'SAINT V7.34A (Bruker AXS, 2006)'
_computing_molecular_graphics 'Ortep-3 for Windows (Farrugia, 1997)'
_computing_publication_material 'WinGX publication routines (Farrugia, 1999)'
_computing_structure_refinement 'SHELXL-2014/7 (Sheldrick, 2014)'
_computing_structure_solution 'SHELXS-97 (Sheldrick, 1990)'
_diffrn_ambient_temperature 173(2)
_diffrn_measured_fraction_theta_full 0.981
_diffrn_measured_fraction_theta_max 0.976
_diffrn_measurement_device_type 'Bruker APEX-II CCD'
_diffrn_measurement_method '\f and \w scans'
_diffrn_radiation_monochromator graphite
_diffrn_radiation_source 'fine-focus sealed tube'
_diffrn_radiation_type MoK\a
_diffrn_radiation_wavelength 0.71073
_diffrn_reflns_av_R_equivalents 0.0865
_diffrn_reflns_av_unetI/netI 0.1078
_diffrn_reflns_Laue_measured_fraction_full 0.981
_diffrn_reflns_Laue_measured_fraction_max 0.976
_diffrn_reflns_limit_h_max 6
_diffrn_reflns_limit_h_min -7
_diffrn_reflns_limit_k_max 11
_diffrn_reflns_limit_k_min -12
_diffrn_reflns_limit_l_max 30
_diffrn_reflns_limit_l_min -28
_diffrn_reflns_number 13371
_diffrn_reflns_point_group_measured_fraction_full 0.981
_diffrn_reflns_point_group_measured_fraction_max 0.976
_diffrn_reflns_theta_full 25.242
_diffrn_reflns_theta_max 30.566
_diffrn_reflns_theta_min 1.917
_exptl_absorpt_coefficient_mu 0.353
_exptl_absorpt_correction_T_max 0.7461
_exptl_absorpt_correction_T_min 0.6414
_exptl_absorpt_correction_type multi-scan
_exptl_absorpt_process_details
;
G.M. Sheldrick (1998a). SADABS v.2.01, Bruker.
Siemens Area Detector Absorption Correction Program.
Bruker AXS. Madison. Wisconsin. USA
;
_exptl_crystal_colour colourless
_exptl_crystal_density_diffrn 1.412
_exptl_crystal_description plate
_exptl_crystal_F_000 456
_exptl_crystal_size_max 0.668
_exptl_crystal_size_mid 0.157
_exptl_crystal_size_min 0.040
_refine_diff_density_max 0.749
_refine_diff_density_min -0.493
_refine_diff_density_rms 0.113
_refine_ls_extinction_method none
_refine_ls_goodness_of_fit_ref 1.040
_refine_ls_hydrogen_treatment mixed
_refine_ls_matrix_type full
_refine_ls_number_parameters 136
_refine_ls_number_reflns 3054
_refine_ls_number_restraints 0
_refine_ls_restrained_S_all 1.040
_refine_ls_R_factor_all 0.1377
_refine_ls_R_factor_gt 0.0768
_refine_ls_shift/su_max 0.000
_refine_ls_shift/su_mean 0.000
_refine_ls_structure_factor_coef Fsqd
_refine_ls_weighting_details 'w=1/[\s^2^(Fo^2^)+(0.0839P)^2^+0.8136P] where P=(Fo^2^+2Fc^2^)/3'
_refine_ls_weighting_scheme calc
_refine_ls_wR_factor_gt 0.1589
_refine_ls_wR_factor_ref 0.1863
_reflns_Friedel_coverage 0.000
_reflns_number_gt 1861
_reflns_number_total 3054
_reflns_threshold_expression 'I > 2\s(I)'
_cod_data_source_file rac-1.cif
_cod_data_source_block shelx
_cod_original_sg_symbol_H-M 'P 21/n'
_cod_database_code 1569068
_shelx_shelxl_version_number 2014/7
_shelx_space_group_comment
;
The symmetry employed for this shelxl refinement is uniquely defined
by the following loop, which should always be used as a source of
symmetry information in preference to the above space-group names.
They are only intended as comments.
;
_shelx_estimated_absorpt_t_min 0.799
_shelx_estimated_absorpt_t_max 0.986

loop_
_space_group_symop_operation_xyz
'x, y, z'
'-x+1/2, y+1/2, -z+1/2'
'-x, -y, -z'
'x-1/2, -y-1/2, z-1/2'

loop_
_atom_site_label
_atom_site_type_symbol
_atom_site_fract_x
_atom_site_fract_y
_atom_site_fract_z
_atom_site_U_iso_or_equiv
_atom_site_adp_type
_atom_site_occupancy
_atom_site_site_symmetry_order
_atom_site_calc_flag
_atom_site_refinement_flags_posn
_atom_site_refinement_flags_adp
_atom_site_refinement_flags_occupancy
_atom_site_disorder_assembly
_atom_site_disorder_group
C1 C 0.3454(6) 0.7471(4) 0.00854(14) 0.0179(7) Uani 1 1 d . . . . .
H11 H 0.3226 0.7765 -0.0364 0.022 Uiso 1 1 calc R U . . .
H12 H 0.2589 0.6490 0.0128 0.022 Uiso 1 1 calc R U . . .
C2 C 0.6163(5) 0.7246(3) 0.02851(13) 0.0142(6) Uani 1 1 d . . . . .
H20 H 0.6811 0.6420 0.0026 0.017 Uiso 1 1 calc R U . . .
C3 C 0.6692(5) 0.6853(3) 0.09763(14) 0.0155(6) Uani 1 1 d . . . . .
H31 H 0.8472 0.6670 0.1085 0.019 Uiso 1 1 calc R U . . .
H32 H 0.6185 0.7703 0.1239 0.019 Uiso 1 1 calc R U . . .
C4 C 0.5112(5) 0.5150(3) 0.16967(13) 0.0131(6) Uani 1 1 d . . . . .
C5 C 0.3163(5) 0.4201(3) 0.18156(14) 0.0141(6) Uani 1 1 d . . . . .
C6 C 0.2825(6) 0.3805(4) 0.24224(14) 0.0173(6) Uani 1 1 d . . . . .
H6 H 0.1487 0.3165 0.2498 0.021 Uiso 1 1 calc R U . . .
C7 C 0.4410(5) 0.4329(4) 0.29231(14) 0.0174(6) Uani 1 1 d . . . . .
H7 H 0.4144 0.4057 0.3341 0.021 Uiso 1 1 calc R U . . .
C8 C 0.6398(5) 0.5253(3) 0.28194(13) 0.0143(6) Uani 1 1 d . . . . .
C9 C 0.6733(6) 0.5656(3) 0.22042(13) 0.0140(6) Uani 1 1 d . . . . .
H9 H 0.8084 0.6286 0.2128 0.017 Uiso 1 1 calc R U . . .
C10 C 0.8157(6) 0.5846(4) 0.33534(14) 0.0185(7) Uani 1 1 d . . . . .
H101 H 0.8085 0.6963 0.3360 0.028 Uiso 1 1 calc R U . . .
H102 H 0.9830 0.5520 0.3295 0.028 Uiso 1 1 calc R U . . .
H103 H 0.7702 0.5443 0.3753 0.028 Uiso 1 1 calc R U . . .
O1 O 0.2369(4) 0.8607(3) 0.04452(11) 0.0199(5) Uani 1 1 d . . . . .
O2 O 0.7366(4) 0.8649(2) 0.01729(10) 0.0163(5) Uani 1 1 d . . . . .
O3 O 0.5322(4) 0.5501(2) 0.10846(9) 0.0166(5) Uani 1 1 d . . . . .
Cl1 Cl 0.11712(14) 0.35425(10) 0.11867(3) 0.0223(2) Uani 1 1 d . . . . .
H1 H 0.292(9) 0.949(6) 0.034(2) 0.055(15) Uiso 1 1 d . . . . .
H2 H 0.890(8) 0.858(4) 0.0256(18) 0.028(10) Uiso 1 1 d . . . . .

loop_
_atom_site_aniso_label
_atom_site_aniso_U_11
_atom_site_aniso_U_22
_atom_site_aniso_U_33
_atom_site_aniso_U_23
_atom_site_aniso_U_13
_atom_site_aniso_U_12
C1 0.0114(15) 0.0196(17) 0.0219(15) 0.0037(12) -0.0025(11) -0.0045(12)
C2 0.0111(14) 0.0102(15) 0.0213(14) 0.0013(11) 0.0011(11) -0.0011(11)
C3 0.0110(15) 0.0123(15) 0.0231(14) 0.0016(11) 0.0016(11) -0.0043(11)
C4 0.0099(14) 0.0113(15) 0.0179(13) 0.0026(11) 0.0006(10) 0.0009(11)
C5 0.0078(14) 0.0117(15) 0.0223(14) -0.0016(11) 0.0001(11) -0.0033(11)
C6 0.0107(15) 0.0175(17) 0.0244(15) 0.0023(12) 0.0046(11) -0.0006(12)
C7 0.0133(15) 0.0204(17) 0.0188(14) 0.0040(12) 0.0033(11) 0.0055(12)
C8 0.0112(15) 0.0090(15) 0.0222(14) -0.0006(11) -0.0001(11) 0.0040(11)
C9 0.0108(14) 0.0111(15) 0.0197(14) 0.0017(11) 0.0004(11) -0.0010(11)
C10 0.0162(16) 0.0195(17) 0.0195(14) -0.0005(12) 0.0003(11) 0.0047(13)
O1 0.0073(11) 0.0180(13) 0.0347(12) 0.0088(10) 0.0034(8) 0.0006(9)
O2 0.0062(10) 0.0143(11) 0.0287(11) 0.0058(9) 0.0032(8) -0.0031(8)
O3 0.0160(11) 0.0156(12) 0.0179(10) 0.0049(8) 0.0004(8) -0.0068(9)
Cl1 0.0149(4) 0.0295(5) 0.0218(4) -0.0002(3) -0.0006(3) -0.0114(3)

loop_
_atom_type_symbol
_atom_type_description
_atom_type_scat_dispersion_real
_atom_type_scat_dispersion_imag
_atom_type_scat_source
C C 0.0033 0.0016 'International Tables Vol C Tables 4.2.6.8 and 6.1.1.4'
H H 0.0000 0.0000 'International Tables Vol C Tables 4.2.6.8 and 6.1.1.4'
O O 0.0106 0.0060 'International Tables Vol C Tables 4.2.6.8 and 6.1.1.4'
Cl Cl 0.1484 0.1585 'International Tables Vol C Tables 4.2.6.8 and 6.1.1.4'

loop_
_geom_angle_atom_site_label_1
_geom_angle_atom_site_label_2
_geom_angle_atom_site_label_3
_geom_angle
_geom_angle_site_symmetry_1
_geom_angle_site_symmetry_3
_geom_angle_publ_flag
O1 C1 C2 113.1(2) . . ?
O1 C1 H11 109.0 . . ?
C2 C1 H11 109.0 . . ?
O1 C1 H12 109.0 . . ?
C2 C1 H12 109.0 . . ?
H11 C1 H12 107.8 . . ?
O2 C2 C1 107.3(2) . . ?
O2 C2 C3 108.5(2) . . ?
C1 C2 C3 112.6(2) . . ?
O2 C2 H20 109.5 . . ?
C1 C2 H20 109.5 . . ?
C3 C2 H20 109.5 . . ?
O3 C3 C2 107.3(2) . . ?
O3 C3 H31 110.3 . . ?
C2 C3 H31 110.3 . . ?
O3 C3 H32 110.3 . . ?
C2 C3 H32 110.3 . . ?
H31 C3 H32 108.5 . . ?
O3 C4 C5 117.1(2) . . ?
O3 C4 C9 124.2(3) . . ?
C5 C4 C9 118.8(3) . . ?
C6 C5 C4 120.4(3) . . ?
C6 C5 Cl1 120.6(2) . . ?
C4 C5 Cl1 119.0(2) . . ?
C5 C6 C7 120.6(3) . . ?
C5 C6 H6 119.7 . . ?
C7 C6 H6 119.7 . . ?
C6 C7 C8 120.4(3) . . ?
C6 C7 H7 119.8 . . ?
C8 C7 H7 119.8 . . ?
C9 C8 C7 118.9(3) . . ?
C9 C8 C10 119.3(3) . . ?
C7 C8 C10 121.8(3) . . ?
C8 C9 C4 121.0(3) . . ?
C8 C9 H9 119.5 . . ?
C4 C9 H9 119.5 . . ?
C8 C10 H101 109.5 . . ?
C8 C10 H102 109.5 . . ?
H101 C10 H102 109.5 . . ?
C8 C10 H103 109.5 . . ?
H101 C10 H103 109.5 . . ?
H102 C10 H103 109.5 . . ?
C1 O1 H1 107(3) . . ?
C2 O2 H2 112(3) . . ?
C4 O3 C3 116.2(2) . . ?

loop_
_geom_bond_atom_site_label_1
_geom_bond_atom_site_label_2
_geom_bond_distance
_geom_bond_site_symmetry_2
_geom_bond_publ_flag
C1 O1 1.427(4) . ?
C1 C2 1.511(4) . ?
C1 H11 0.9900 . ?
C1 H12 0.9900 . ?
C2 O2 1.427(3) . ?
C2 C3 1.514(4) . ?
C2 H20 1.0000 . ?
C3 O3 1.434(3) . ?
C3 H31 0.9900 . ?
C3 H32 0.9900 . ?
C4 O3 1.361(3) . ?
C4 C5 1.397(4) . ?
C4 C9 1.397(4) . ?
C5 C6 1.374(4) . ?
C5 Cl1 1.735(3) . ?
C6 C7 1.381(4) . ?
C6 H6 0.9500 . ?
C7 C8 1.393(4) . ?
C7 H7 0.9500 . ?
C8 C9 1.393(4) . ?
C8 C10 1.504(4) . ?
C9 H9 0.9500 . ?
C10 H101 0.9800 . ?
C10 H102 0.9800 . ?
C10 H103 0.9800 . ?
O1 H1 0.87(5) . ?
O2 H2 0.84(4) . ?

loop_
_geom_torsion_atom_site_label_1
_geom_torsion_atom_site_label_2
_geom_torsion_atom_site_label_3
_geom_torsion_atom_site_label_4
_geom_torsion
_geom_torsion_site_symmetry_1
_geom_torsion_site_symmetry_2
_geom_torsion_site_symmetry_3
_geom_torsion_site_symmetry_4
_geom_torsion_publ_flag
O1 C1 C2 O2 -62.9(3) . . . . ?
O1 C1 C2 C3 56.4(3) . . . . ?
O2 C2 C3 O3 175.9(2) . . . . ?
C1 C2 C3 O3 57.4(3) . . . . ?
O3 C4 C5 C6 -179.6(3) . . . . ?
C9 C4 C5 C6 1.4(4) . . . . ?
O3 C4 C5 Cl1 0.1(4) . . . . ?
C9 C4 C5 Cl1 -179.0(2) . . . . ?
C4 C5 C6 C7 -0.4(5) . . . . ?
Cl1 C5 C6 C7 180.0(2) . . . . ?
C5 C6 C7 C8 -0.8(5) . . . . ?
C6 C7 C8 C9 1.0(4) . . . . ?
C6 C7 C8 C10 179.8(3) . . . . ?
C7 C8 C9 C4 0.0(4) . . . . ?
C10 C8 C9 C4 -178.9(3) . . . . ?
O3 C4 C9 C8 179.8(3) . . . . ?
C5 C4 C9 C8 -1.2(4) . . . . ?
C5 C4 O3 C3 158.4(3) . . . . ?
C9 C4 O3 C3 -22.7(4) . . . . ?
C2 C3 O3 C4 -166.0(2) . . . . ?
